data_7157898
loop_
_publ_author_name
'Chen, Zhuo'
'Nie, Xiao-Di'
'Sun, Jian-Ting'
'Yang, Ai-Mei'
'Wei, Bang-Guo'

_publ_section_title
;
 Zn(OTf)<sub>2</sub>-catalyzed hydroamination of ynamides with aromatic
 amines.
;
_journal_issue 11
_journal_name_full 'Organic &amp; biomolecular chemistry'
_journal_page_first 2492
_journal_page_last 2501
_journal_paper_doi 10.1039/d0ob02603d
_journal_volume 19
_journal_year 2021
_chemical_formula_sum 'C28 H26 N2 O2 S'
_chemical_formula_weight 454.57
_space_group_crystal_system monoclinic
_space_group_IT_number 14
_space_group_name_Hall '-P 2yn'
_space_group_name_H-M_alt 'P 1 21/n 1'
_atom_sites_solution_hydrogens geom
_audit_creation_method SHELXL-2013
_audit_update_record
;
2020-12-28 deposited with the CCDC.	2021-02-23 downloaded from the CCDC.
;
_cell_angle_alpha 90
_cell_angle_beta 90.349(3)
_cell_angle_gamma 90
_cell_formula_units_Z 4
_cell_length_a 10.0012(8)
_cell_length_b 22.074(2)
_cell_length_c 10.7284(10)
_cell_measurement_reflns_used 5276
_cell_measurement_temperature 193(2)
_cell_measurement_theta_max 47.905
_cell_measurement_theta_min 5.295
_cell_volume 2368.4(4)
_computing_cell_refinement 'Bruker SAINT'
_computing_data_collection 'Bruker APEX2'
_computing_data_reduction 'Bruker SAINT'
_computing_molecular_graphics 'Bruker SHELXTL'
_computing_publication_material 'Bruker SHELXTL'
_computing_structure_refinement 'SHELXL-2013 (Sheldrick, 2013)'
_computing_structure_solution 'SHELXS-97 (Sheldrick 2008)'
_diffrn_ambient_temperature 193(2)
_diffrn_measured_fraction_theta_full 0.999
_diffrn_measured_fraction_theta_max 0.999
_diffrn_measurement_device_type 'Bruker APEX-II CCD'
_diffrn_measurement_method '\f and \w scans'
_diffrn_radiation_type MoK\a
_diffrn_radiation_wavelength 0.71073
_diffrn_reflns_av_R_equivalents 0.0700
_diffrn_reflns_av_unetI/netI 0.0597
_diffrn_reflns_Laue_measured_fraction_full 0.999
_diffrn_reflns_Laue_measured_fraction_max 0.999
_diffrn_reflns_limit_h_max 12
_diffrn_reflns_limit_h_min -10
_diffrn_reflns_limit_k_max 26
_diffrn_reflns_limit_k_min -26
_diffrn_reflns_limit_l_max 12
_diffrn_reflns_limit_l_min -12
_diffrn_reflns_number 22334
_diffrn_reflns_point_group_measured_fraction_full 0.999
_diffrn_reflns_point_group_measured_fraction_max 0.999
_diffrn_reflns_theta_full 25.242
_diffrn_reflns_theta_max 25.497
_diffrn_reflns_theta_min 2.748
_exptl_absorpt_coefficient_mu 0.165
_exptl_absorpt_correction_T_max 0.7456
_exptl_absorpt_correction_T_min 0.6366
_exptl_absorpt_correction_type multi-scan
_exptl_absorpt_process_details sadabs
_exptl_crystal_colour colorless
_exptl_crystal_density_diffrn 1.275
_exptl_crystal_description prismatic
_exptl_crystal_F_000 960
_exptl_crystal_size_max 0.150
_exptl_crystal_size_mid 0.120
_exptl_crystal_size_min 0.070
_refine_diff_density_max 0.203
_refine_diff_density_min -0.405
_refine_diff_density_rms 0.046
_refine_ls_extinction_method none
_refine_ls_goodness_of_fit_ref 1.118
_refine_ls_hydrogen_treatment constr
_refine_ls_matrix_type full
_refine_ls_number_parameters 299
_refine_ls_number_reflns 4391
_refine_ls_number_restraints 0
_refine_ls_restrained_S_all 1.118
_refine_ls_R_factor_all 0.0994
_refine_ls_R_factor_gt 0.0608
_refine_ls_shift/su_max 0.000
_refine_ls_shift/su_mean 0.000
_refine_ls_structure_factor_coef Fsqd
_refine_ls_weighting_details 'w=1/[\s^2^(Fo^2^)+(0.0259P)^2^+1.5994P] where P=(Fo^2^+2Fc^2^)/3'
_refine_ls_weighting_scheme calc
_refine_ls_wR_factor_gt 0.1143
_refine_ls_wR_factor_ref 0.1316
_reflns_Friedel_coverage 0.000
_reflns_number_gt 3004
_reflns_number_total 4391
_reflns_threshold_expression 'I > 2\s(I)'
_cod_data_source_file d0ob02603d2.cif
_cod_data_source_block mo_dd20113_0m
_cod_depositor_comments 'Adding full bibliography for 7157898.cif.'
_cod_original_sg_symbol_H-M 'P 21/n'
_cod_database_code 7157898
_shelx_space_group_comment
; 
The symmetry employed for this shelxl refinement is uniquely defined 
by the following loop, which should always be used as a source of 
symmetry information in preference to the above space-group names. 
They are only intended as comments. 
;
_shelx_estimated_absorpt_t_min 0.976
_shelx_estimated_absorpt_t_max 0.989
_shelxl_version_number 2013-4

loop_
_space_group_symop_operation_xyz
'x, y, z'
'-x+1/2, y+1/2, -z+1/2'
'-x, -y, -z'
'x-1/2, -y-1/2, z-1/2'

loop_
_atom_site_label
_atom_site_type_symbol
_atom_site_fract_x
_atom_site_fract_y
_atom_site_fract_z
_atom_site_U_iso_or_equiv
_atom_site_adp_type
_atom_site_occupancy
_atom_site_site_symmetry_order
_atom_site_calc_flag
_atom_site_refinement_flags_posn
_atom_site_refinement_flags_adp
_atom_site_refinement_flags_occupancy
_atom_site_disorder_assembly
_atom_site_disorder_group
S1 S 0.80999(9) 0.70576(4) 0.42793(8) 0.0512(2) Uani 1 1 d . . . . .
O1 O 0.7489(3) 0.75967(10) 0.4769(2) 0.0746(8) Uani 1 1 d . . . . .
O2 O 0.9393(2) 0.68875(11) 0.4727(2) 0.0691(7) Uani 1 1 d . . . . .
N1 N 0.6984(2) 0.65083(10) 0.4528(2) 0.0414(6) Uani 1 1 d . . . . .
N2 N 0.8289(2) 0.58041(11) 0.3514(2) 0.0412(6) Uani 1 1 d . . . . .
C1 C 0.7160(3) 0.59313(12) 0.3982(3) 0.0362(7) Uani 1 1 d . . . . .
C2 C 0.5928(3) 0.55374(12) 0.3962(3) 0.0344(6) Uani 1 1 d . . . . .
H2A H 0.5627 0.5472 0.4829 0.041 Uiso 1 1 calc R U . . .
H2B H 0.6164 0.5137 0.3609 0.041 Uiso 1 1 calc R U . . .
C3 C 0.4779(3) 0.58042(12) 0.3208(3) 0.0341(6) Uani 1 1 d . . . . .
C4 C 0.3478(3) 0.57611(13) 0.3637(3) 0.0459(8) Uani 1 1 d . . . . .
H4 H 0.3311 0.5583 0.4428 0.055 Uiso 1 1 calc R U . . .
C5 C 0.2421(3) 0.59746(15) 0.2925(3) 0.0556(9) Uani 1 1 d . . . . .
H5 H 0.1530 0.5932 0.3213 0.067 Uiso 1 1 calc R U . . .
C6 C 0.2666(3) 0.62481(15) 0.1797(3) 0.0574(9) Uani 1 1 d . . . . .
H6 H 0.1941 0.6397 0.1309 0.069 Uiso 1 1 calc R U . . .
C7 C 0.3950(4) 0.63076(15) 0.1373(3) 0.0528(9) Uani 1 1 d . . . . .
H7 H 0.4116 0.6505 0.0602 0.063 Uiso 1 1 calc R U . . .
C8 C 0.5003(3) 0.60807(13) 0.2069(3) 0.0437(7) Uani 1 1 d . . . . .
H8 H 0.5889 0.6115 0.1764 0.052 Uiso 1 1 calc R U . . .
C9 C 0.5931(3) 0.66072(13) 0.5469(3) 0.0449(8) Uani 1 1 d . . . . .
H9A H 0.5049 0.6530 0.5076 0.054 Uiso 1 1 calc R U . . .
H9B H 0.5953 0.7037 0.5730 0.054 Uiso 1 1 calc R U . . .
C10 C 0.6063(3) 0.62149(13) 0.6608(3) 0.0419(7) Uani 1 1 d . . . . .
C11 C 0.7270(3) 0.59743(14) 0.7001(3) 0.0487(8) Uani 1 1 d . . . . .
H11 H 0.8058 0.6048 0.6535 0.058 Uiso 1 1 calc R U . . .
C12 C 0.7334(4) 0.56256(17) 0.8076(3) 0.0639(10) Uani 1 1 d . . . . .
H12 H 0.8167 0.5465 0.8348 0.077 Uiso 1 1 calc R U . . .
C13 C 0.6196(4) 0.55110(17) 0.8747(3) 0.0674(11) Uani 1 1 d . . . . .
H13 H 0.6246 0.5270 0.9479 0.081 Uiso 1 1 calc R U . . .
C14 C 0.4997(4) 0.57417(18) 0.8368(3) 0.0677(11) Uani 1 1 d . . . . .
H14 H 0.4213 0.5662 0.8835 0.081 Uiso 1 1 calc R U . . .
C15 C 0.4926(3) 0.60945(16) 0.7292(3) 0.0552(9) Uani 1 1 d . . . . .
H15 H 0.4089 0.6254 0.7026 0.066 Uiso 1 1 calc R U . . .
C16 C 0.8494(3) 0.52385(13) 0.2933(3) 0.0372(7) Uani 1 1 d . . . . .
C17 C 0.8778(3) 0.47292(14) 0.3649(3) 0.0449(8) Uani 1 1 d . . . . .
H17 H 0.8835 0.4762 0.4531 0.054 Uiso 1 1 calc R U . . .
C18 C 0.8981(3) 0.41715(15) 0.3075(4) 0.0604(10) Uani 1 1 d . . . . .
H18 H 0.9165 0.3823 0.3566 0.073 Uiso 1 1 calc R U . . .
C19 C 0.8915(4) 0.41233(18) 0.1797(4) 0.0700(11) Uani 1 1 d . . . . .
H19 H 0.9025 0.3740 0.1407 0.084 Uiso 1 1 calc R U . . .
C20 C 0.8689(3) 0.46309(17) 0.1088(3) 0.0623(10) Uani 1 1 d . . . . .
H20 H 0.8674 0.4600 0.0205 0.075 Uiso 1 1 calc R U . . .
C21 C 0.8482(3) 0.51890(15) 0.1651(3) 0.0489(8) Uani 1 1 d . . . . .
H21 H 0.8332 0.5538 0.1151 0.059 Uiso 1 1 calc R U . . .
C22 C 0.8149(3) 0.71230(12) 0.2654(3) 0.0395(7) Uani 1 1 d . . . . .
C23 C 0.7080(3) 0.73952(15) 0.2048(4) 0.0586(9) Uani 1 1 d . . . . .
H23 H 0.6333 0.7537 0.2506 0.070 Uiso 1 1 calc R U . . .
C24 C 0.7116(3) 0.74568(16) 0.0769(4) 0.0613(10) Uani 1 1 d . . . . .
H24 H 0.6383 0.7644 0.0353 0.074 Uiso 1 1 calc R U . . .
C25 C 0.8175(3) 0.72564(13) 0.0082(3) 0.0491(8) Uani 1 1 d . . . . .
C26 C 0.9226(3) 0.69926(15) 0.0716(4) 0.0603(10) Uani 1 1 d . . . . .
H26 H 0.9977 0.6855 0.0258 0.072 Uiso 1 1 calc R U . . .
C27 C 0.9223(3) 0.69216(14) 0.1991(3) 0.0535(9) Uani 1 1 d . . . . .
H27 H 0.9958 0.6735 0.2405 0.064 Uiso 1 1 calc R U . . .
C28 C 0.8213(4) 0.73398(16) -0.1317(3) 0.0748(12) Uani 1 1 d . . . . .
H28A H 0.8581 0.7740 -0.1512 0.112 Uiso 1 1 calc R U . . .
H28B H 0.7304 0.7308 -0.1658 0.112 Uiso 1 1 calc R U . . .
H28C H 0.8777 0.7026 -0.1686 0.112 Uiso 1 1 calc R U . . .

loop_
_atom_site_aniso_label
_atom_site_aniso_U_11
_atom_site_aniso_U_22
_atom_site_aniso_U_33
_atom_site_aniso_U_23
_atom_site_aniso_U_13
_atom_site_aniso_U_12
S1 0.0599(6) 0.0401(4) 0.0537(5) -0.0039(4) -0.0066(4) -0.0190(4)
O1 0.108(2) 0.0388(13) 0.0776(18) -0.0210(13) 0.0198(15) -0.0241(13)
O2 0.0589(16) 0.0744(17) 0.0736(17) 0.0083(14) -0.0268(13) -0.0306(12)
N1 0.0472(15) 0.0323(13) 0.0448(15) -0.0019(12) 0.0038(12) -0.0103(11)
N2 0.0366(14) 0.0419(14) 0.0453(15) 0.0017(12) 0.0006(11) -0.0057(11)
C1 0.0420(18) 0.0341(15) 0.0325(16) 0.0044(13) -0.0059(13) -0.0048(12)
C2 0.0339(16) 0.0311(14) 0.0381(17) 0.0023(13) -0.0027(12) -0.0028(11)
C3 0.0381(16) 0.0280(14) 0.0360(17) 0.0011(13) -0.0051(12) -0.0003(11)
C4 0.0425(18) 0.0439(18) 0.051(2) 0.0126(16) -0.0039(15) -0.0008(14)
C5 0.0405(19) 0.055(2) 0.071(3) 0.0115(19) -0.0078(17) 0.0070(15)
C6 0.055(2) 0.060(2) 0.057(2) -0.0024(19) -0.0206(17) 0.0198(17)
C7 0.069(2) 0.054(2) 0.0352(18) 0.0044(16) -0.0076(16) 0.0183(17)
C8 0.0492(19) 0.0447(18) 0.0371(18) -0.0019(15) 0.0002(14) 0.0079(14)
C9 0.0504(19) 0.0377(17) 0.0468(19) -0.0039(15) 0.0028(15) -0.0002(14)
C10 0.0495(19) 0.0395(17) 0.0368(18) -0.0099(14) -0.0013(14) -0.0077(14)
C11 0.048(2) 0.055(2) 0.0436(19) 0.0011(17) -0.0036(15) -0.0070(15)
C12 0.068(3) 0.069(2) 0.054(2) 0.003(2) -0.0116(19) -0.0084(19)
C13 0.089(3) 0.073(3) 0.040(2) 0.0042(19) -0.004(2) -0.027(2)
C14 0.071(3) 0.086(3) 0.046(2) -0.012(2) 0.0128(19) -0.022(2)
C15 0.052(2) 0.064(2) 0.049(2) -0.0131(19) 0.0061(16) -0.0039(17)
C16 0.0282(15) 0.0416(17) 0.0418(18) 0.0028(15) 0.0014(12) -0.0009(12)
C17 0.0357(17) 0.0517(19) 0.0474(19) 0.0052(16) -0.0014(14) 0.0017(14)
C18 0.053(2) 0.047(2) 0.082(3) 0.009(2) 0.0035(19) 0.0154(16)
C19 0.069(3) 0.061(2) 0.080(3) -0.016(2) 0.013(2) 0.0165(19)
C20 0.063(2) 0.072(3) 0.051(2) -0.011(2) 0.0064(18) 0.0071(19)
C21 0.0474(19) 0.055(2) 0.045(2) 0.0027(17) -0.0019(15) 0.0010(15)
C22 0.0350(16) 0.0263(14) 0.057(2) 0.0035(14) -0.0016(14) -0.0054(12)
C23 0.043(2) 0.060(2) 0.074(3) 0.011(2) 0.0087(17) 0.0162(16)
C24 0.040(2) 0.067(2) 0.076(3) 0.018(2) -0.0087(18) 0.0092(17)
C25 0.056(2) 0.0325(16) 0.059(2) 0.0068(16) -0.0036(17) -0.0072(14)
C26 0.056(2) 0.055(2) 0.069(3) 0.0184(19) 0.0134(18) 0.0177(17)
C27 0.0347(18) 0.057(2) 0.069(2) 0.0216(18) 0.0043(16) 0.0108(14)
C28 0.115(3) 0.054(2) 0.056(2) 0.008(2) -0.008(2) -0.001(2)

loop_
_atom_type_symbol
_atom_type_description
_atom_type_scat_dispersion_real
_atom_type_scat_dispersion_imag
_atom_type_scat_source
C C 0.0033 0.0016 'International Tables Vol C Tables 4.2.6.8 and 6.1.1.4'
H H 0.0000 0.0000 'International Tables Vol C Tables 4.2.6.8 and 6.1.1.4'
N N 0.0061 0.0033 'International Tables Vol C Tables 4.2.6.8 and 6.1.1.4'
O O 0.0106 0.0060 'International Tables Vol C Tables 4.2.6.8 and 6.1.1.4'
S S 0.1246 0.1234 'International Tables Vol C Tables 4.2.6.8 and 6.1.1.4'

loop_
_geom_angle_atom_site_label_1
_geom_angle_atom_site_label_2
_geom_angle_atom_site_label_3
_geom_angle
_geom_angle_site_symmetry_1
_geom_angle_site_symmetry_3
_geom_angle_publ_flag
O2 S1 O1 118.74(16) . . ?
O2 S1 N1 111.11(13) . . ?
O1 S1 N1 104.84(14) . . ?
O2 S1 C22 109.05(15) . . ?
O1 S1 C22 108.07(15) . . ?
N1 S1 C22 103.99(13) . . ?
C1 N1 C9 120.5(2) . . ?
C1 N1 S1 120.2(2) . . ?
C9 N1 S1 118.74(19) . . ?
C1 N2 C16 120.1(2) . . ?
N2 C1 N1 118.4(2) . . ?
N2 C1 C2 126.5(3) . . ?
N1 C1 C2 115.0(2) . . ?
C1 C2 C3 113.5(2) . . ?
C1 C2 H2A 108.9 . . ?
C3 C2 H2A 108.9 . . ?
C1 C2 H2B 108.9 . . ?
C3 C2 H2B 108.9 . . ?
H2A C2 H2B 107.7 . . ?
C8 C3 C4 118.7(3) . . ?
C8 C3 C2 121.0(2) . . ?
C4 C3 C2 120.3(3) . . ?
C5 C4 C3 120.6(3) . . ?
C5 C4 H4 119.7 . . ?
C3 C4 H4 119.7 . . ?
C6 C5 C4 119.7(3) . . ?
C6 C5 H5 120.1 . . ?
C4 C5 H5 120.1 . . ?
C7 C6 C5 120.4(3) . . ?
C7 C6 H6 119.8 . . ?
C5 C6 H6 119.8 . . ?
C6 C7 C8 119.9(3) . . ?
C6 C7 H7 120.1 . . ?
C8 C7 H7 120.1 . . ?
C7 C8 C3 120.7(3) . . ?
C7 C8 H8 119.7 . . ?
C3 C8 H8 119.7 . . ?
N1 C9 C10 114.3(2) . . ?
N1 C9 H9A 108.7 . . ?
C10 C9 H9A 108.7 . . ?
N1 C9 H9B 108.7 . . ?
C10 C9 H9B 108.7 . . ?
H9A C9 H9B 107.6 . . ?
C15 C10 C11 118.9(3) . . ?
C15 C10 C9 118.3(3) . . ?
C11 C10 C9 122.8(3) . . ?
C10 C11 C12 120.1(3) . . ?
C10 C11 H11 119.9 . . ?
C12 C11 H11 119.9 . . ?
C13 C12 C11 120.3(3) . . ?
C13 C12 H12 119.9 . . ?
C11 C12 H12 119.9 . . ?
C14 C13 C12 120.3(4) . . ?
C14 C13 H13 119.8 . . ?
C12 C13 H13 119.8 . . ?
C13 C14 C15 119.8(3) . . ?
C13 C14 H14 120.1 . . ?
C15 C14 H14 120.1 . . ?
C10 C15 C14 120.6(3) . . ?
C10 C15 H15 119.7 . . ?
C14 C15 H15 119.7 . . ?
C21 C16 C17 119.2(3) . . ?
C21 C16 N2 120.7(3) . . ?
C17 C16 N2 120.1(3) . . ?
C16 C17 C18 120.0(3) . . ?
C16 C17 H17 120.0 . . ?
C18 C17 H17 120.0 . . ?
C19 C18 C17 120.2(3) . . ?
C19 C18 H18 119.9 . . ?
C17 C18 H18 119.9 . . ?
C20 C19 C18 119.7(3) . . ?
C20 C19 H19 120.1 . . ?
C18 C19 H19 120.1 . . ?
C19 C20 C21 120.6(3) . . ?
C19 C20 H20 119.7 . . ?
C21 C20 H20 119.7 . . ?
C16 C21 C20 120.2(3) . . ?
C16 C21 H21 119.9 . . ?
C20 C21 H21 119.9 . . ?
C27 C22 C23 120.3(3) . . ?
C27 C22 S1 121.2(2) . . ?
C23 C22 S1 118.5(2) . . ?
C24 C23 C22 119.0(3) . . ?
C24 C23 H23 120.5 . . ?
C22 C23 H23 120.5 . . ?
C25 C24 C23 121.9(3) . . ?
C25 C24 H24 119.0 . . ?
C23 C24 H24 119.0 . . ?
C24 C25 C26 117.5(3) . . ?
C24 C25 C28 121.3(3) . . ?
C26 C25 C28 121.2(3) . . ?
C27 C26 C25 122.2(3) . . ?
C27 C26 H26 118.9 . . ?
C25 C26 H26 118.9 . . ?
C22 C27 C26 119.1(3) . . ?
C22 C27 H27 120.5 . . ?
C26 C27 H27 120.5 . . ?
C25 C28 H28A 109.5 . . ?
C25 C28 H28B 109.5 . . ?
H28A C28 H28B 109.5 . . ?
C25 C28 H28C 109.5 . . ?
H28A C28 H28C 109.5 . . ?
H28B C28 H28C 109.5 . . ?

loop_
_geom_bond_atom_site_label_1
_geom_bond_atom_site_label_2
_geom_bond_distance
_geom_bond_site_symmetry_2
_geom_bond_publ_flag
S1 O2 1.427(2) . ?
S1 O1 1.439(2) . ?
S1 N1 1.671(2) . ?
S1 C22 1.751(3) . ?
N1 C1 1.413(3) . ?
N1 C9 1.479(4) . ?
N2 C1 1.271(3) . ?
N2 C16 1.411(4) . ?
C1 C2 1.508(4) . ?
C2 C3 1.520(4) . ?
C2 H2A 0.9900 . ?
C2 H2B 0.9900 . ?
C3 C8 1.385(4) . ?
C3 C4 1.386(4) . ?
C4 C5 1.384(4) . ?
C4 H4 0.9500 . ?
C5 C6 1.375(5) . ?
C5 H5 0.9500 . ?
C6 C7 1.372(5) . ?
C6 H6 0.9500 . ?
C7 C8 1.381(4) . ?
C7 H7 0.9500 . ?
C8 H8 0.9500 . ?
C9 C10 1.504(4) . ?
C9 H9A 0.9900 . ?
C9 H9B 0.9900 . ?
C10 C15 1.382(4) . ?
C10 C11 1.383(4) . ?
C11 C12 1.387(4) . ?
C11 H11 0.9500 . ?
C12 C13 1.373(5) . ?
C12 H12 0.9500 . ?
C13 C14 1.362(5) . ?
C13 H13 0.9500 . ?
C14 C15 1.394(5) . ?
C14 H14 0.9500 . ?
C15 H15 0.9500 . ?
C16 C21 1.380(4) . ?
C16 C17 1.390(4) . ?
C17 C18 1.392(4) . ?
C17 H17 0.9500 . ?
C18 C19 1.376(5) . ?
C18 H18 0.9500 . ?
C19 C20 1.372(5) . ?
C19 H19 0.9500 . ?
C20 C21 1.388(4) . ?
C20 H20 0.9500 . ?
C21 H21 0.9500 . ?
C22 C27 1.366(4) . ?
C22 C23 1.385(4) . ?
C23 C24 1.379(5) . ?
C23 H23 0.9500 . ?
C24 C25 1.367(5) . ?
C24 H24 0.9500 . ?
C25 C26 1.377(4) . ?
C25 C28 1.513(5) . ?
C26 C27 1.377(5) . ?
C26 H26 0.9500 . ?
C27 H27 0.9500 . ?
C28 H28A 0.9800 . ?
C28 H28B 0.9800 . ?
C28 H28C 0.9800 . ?

loop_
_geom_hbond_atom_site_label_D
_geom_hbond_atom_site_label_H
_geom_hbond_atom_site_label_A
_geom_hbond_distance_DH
_geom_hbond_distance_HA
_geom_hbond_distance_DA
_geom_hbond_angle_DHA
_geom_hbond_site_symmetry_A
C9 H9B O1 0.99 2.23 2.788(4) 114.5 .
C9 H9B O1 0.99 2.23 2.788(4) 114.5 .
C9 H9B O1 0.99 2.23 2.788(4) 114.5 .
C9 H9B O1 0.99 2.23 2.788(4) 114.5 .

loop_
_geom_torsion_atom_site_label_1
_geom_torsion_atom_site_label_2
_geom_torsion_atom_site_label_3
_geom_torsion_atom_site_label_4
_geom_torsion
_geom_torsion_site_symmetry_1
_geom_torsion_site_symmetry_2
_geom_torsion_site_symmetry_3
_geom_torsion_site_symmetry_4
_geom_torsion_publ_flag
O2 S1 N1 C1 -60.8(3) . . . . ?
O1 S1 N1 C1 169.7(2) . . . . ?
C22 S1 N1 C1 56.4(2) . . . . ?
O2 S1 N1 C9 110.3(2) . . . . ?
O1 S1 N1 C9 -19.2(3) . . . . ?
C22 S1 N1 C9 -132.6(2) . . . . ?
C16 N2 C1 N1 -178.4(2) . . . . ?
C16 N2 C1 C2 -1.9(4) . . . . ?
C9 N1 C1 N2 -157.3(3) . . . . ?
S1 N1 C1 N2 13.6(4) . . . . ?
C9 N1 C1 C2 25.8(4) . . . . ?
S1 N1 C1 C2 -163.31(19) . . . . ?
N2 C1 C2 C3 -114.8(3) . . . . ?
N1 C1 C2 C3 61.8(3) . . . . ?
C1 C2 C3 C8 42.1(4) . . . . ?
C1 C2 C3 C4 -139.5(3) . . . . ?
C8 C3 C4 C5 1.9(4) . . . . ?
C2 C3 C4 C5 -176.6(3) . . . . ?
C3 C4 C5 C6 -1.9(5) . . . . ?
C4 C5 C6 C7 0.3(5) . . . . ?
C5 C6 C7 C8 1.3(5) . . . . ?
C6 C7 C8 C3 -1.4(5) . . . . ?
C4 C3 C8 C7 -0.2(4) . . . . ?
C2 C3 C8 C7 178.2(3) . . . . ?
C1 N1 C9 C10 59.4(3) . . . . ?
S1 N1 C9 C10 -111.7(2) . . . . ?
N1 C9 C10 C15 -155.4(3) . . . . ?
N1 C9 C10 C11 25.0(4) . . . . ?
C15 C10 C11 C12 -0.9(5) . . . . ?
C9 C10 C11 C12 178.7(3) . . . . ?
C10 C11 C12 C13 0.8(5) . . . . ?
C11 C12 C13 C14 -0.4(6) . . . . ?
C12 C13 C14 C15 0.1(6) . . . . ?
C11 C10 C15 C14 0.7(5) . . . . ?
C9 C10 C15 C14 -178.9(3) . . . . ?
C13 C14 C15 C10 -0.3(5) . . . . ?
C1 N2 C16 C21 101.9(3) . . . . ?
C1 N2 C16 C17 -81.4(3) . . . . ?
C21 C16 C17 C18 -3.2(4) . . . . ?
N2 C16 C17 C18 -180.0(3) . . . . ?
C16 C17 C18 C19 0.7(5) . . . . ?
C17 C18 C19 C20 2.0(5) . . . . ?
C18 C19 C20 C21 -2.2(6) . . . . ?
C17 C16 C21 C20 3.1(4) . . . . ?
N2 C16 C21 C20 179.8(3) . . . . ?
C19 C20 C21 C16 -0.4(5) . . . . ?
O2 S1 C22 C27 11.1(3) . . . . ?
O1 S1 C22 C27 141.4(3) . . . . ?
N1 S1 C22 C27 -107.5(3) . . . . ?
O2 S1 C22 C23 -167.8(2) . . . . ?
O1 S1 C22 C23 -37.4(3) . . . . ?
N1 S1 C22 C23 73.6(3) . . . . ?
C27 C22 C23 C24 0.3(5) . . . . ?
S1 C22 C23 C24 179.1(3) . . . . ?
C22 C23 C24 C25 0.1(5) . . . . ?
C23 C24 C25 C26 -0.6(5) . . . . ?
C23 C24 C25 C28 -178.6(3) . . . . ?
C24 C25 C26 C27 0.8(5) . . . . ?
C28 C25 C26 C27 178.9(3) . . . . ?
C23 C22 C27 C26 -0.1(5) . . . . ?
S1 C22 C27 C26 -178.9(3) . . . . ?
C25 C26 C27 C22 -0.5(5) . . . . ?
